data_7107607
loop_
_publ_author_name
'Tong Wu'
'Lin-Hong Weng'
'Guo-Xin Jin'

_publ_section_title
;
 Sunlight induced cycloaddition and host-guest property of self-assembled
 organometallic macrocycles based on a versatile building block
;
_journal_name_full Chem.Commun.
_journal_page_first 4435
_journal_paper_doi 10.1039/c2cc30630a
_journal_volume 48
_journal_year 2012
_chemical_formula_sum 'C106 H120 Cl4 F12 Ir4 N12 O14 S4'
_chemical_formula_weight 3052.98
_chemical_name_systematic
;
?
;
_space_group_IT_number 15
_symmetry_cell_setting monoclinic
_symmetry_space_group_name_Hall '-C 2yc'
_symmetry_space_group_name_H-M 'C 1 2/c 1'
_atom_sites_solution_hydrogens geom
_atom_sites_solution_primary direct
_atom_sites_solution_secondary difmap
_audit_creation_method SHELXL-97
_cell_angle_alpha 90.00
_cell_angle_beta 104.0090(10)
_cell_angle_gamma 90.00
_cell_formula_units_Z 4
_cell_length_a 38.315(4)
_cell_length_b 14.4214(14)
_cell_length_c 22.307(2)
_cell_measurement_reflns_used 5269
_cell_measurement_temperature 203(2)
_cell_measurement_theta_max 23.17
_cell_measurement_theta_min 2.19
_cell_volume 11959(2)
_computing_cell_refinement 'Bruker SAINT'
_computing_data_collection 'Bruker APEX2'
_computing_data_reduction 'Bruker SAINT'
_computing_molecular_graphics 'Bruker SHELXTL'
_computing_publication_material 'Bruker SHELXTL'
_computing_structure_refinement 'SHELXL-97 (Sheldrick, 1997)'
_computing_structure_solution 'SHELXS-97 (Sheldrick, 1990)'
_diffrn_ambient_temperature 203(2)
_diffrn_measured_fraction_theta_full 0.987
_diffrn_measured_fraction_theta_max 0.987
_diffrn_measurement_device_type 'Bruker APEX-II CCD'
_diffrn_measurement_method '\f and \w scans'
_diffrn_radiation_monochromator graphite
_diffrn_radiation_source 'fine-focus sealed tube'
_diffrn_radiation_type MoK\a
_diffrn_radiation_wavelength 0.71073
_diffrn_reflns_av_R_equivalents 0.0568
_diffrn_reflns_av_sigmaI/netI 0.0852
_diffrn_reflns_limit_h_max 32
_diffrn_reflns_limit_h_min -48
_diffrn_reflns_limit_k_max 18
_diffrn_reflns_limit_k_min -17
_diffrn_reflns_limit_l_max 26
_diffrn_reflns_limit_l_min -28
_diffrn_reflns_number 33546
_diffrn_reflns_theta_full 27.01
_diffrn_reflns_theta_max 27.01
_diffrn_reflns_theta_min 1.10
_diffrn_standards_decay_% 5.21
_exptl_absorpt_coefficient_mu 4.677
_exptl_absorpt_correction_T_max 0.6520
_exptl_absorpt_correction_T_min 0.5405
_exptl_absorpt_correction_type multi-scan
_exptl_absorpt_process_details sadabs
_exptl_crystal_colour yellow
_exptl_crystal_density_diffrn 1.696
_exptl_crystal_density_method 'not measured'
_exptl_crystal_description prism
_exptl_crystal_F_000 6000
_exptl_crystal_size_max 0.15
_exptl_crystal_size_mid 0.12
_exptl_crystal_size_min 0.10
_platon_squeeze_details
;
;
_refine_diff_density_max 2.370
_refine_diff_density_min -2.071
_refine_diff_density_rms 0.176
_refine_ls_extinction_method none
_refine_ls_goodness_of_fit_ref 1.044
_refine_ls_hydrogen_treatment constr
_refine_ls_matrix_type full
_refine_ls_number_parameters 683
_refine_ls_number_reflns 12890
_refine_ls_number_restraints 40
_refine_ls_restrained_S_all 1.064
_refine_ls_R_factor_all 0.1025
_refine_ls_R_factor_gt 0.0605
_refine_ls_shift/su_max 0.002
_refine_ls_shift/su_mean 0.000
_refine_ls_structure_factor_coef Fsqd
_refine_ls_weighting_details 'calc w=1/[\s^2^(Fo^2^)+(0.0910P)^2^+0.0000P] where P=(Fo^2^+2Fc^2^)/3'
_refine_ls_weighting_scheme calc
_refine_ls_wR_factor_gt 0.1572
_refine_ls_wR_factor_ref 0.1740
_reflns_number_gt 8061
_reflns_number_total 12890
_reflns_threshold_expression >2sigma(I)
_cod_data_source_file c2cc30630a.txt
_cod_data_source_block 1
_cod_original_sg_symbol_H-M C2/c
_cod_database_code 7107607

loop_
_symmetry_equiv_pos_as_xyz
'x, y, z'
'-x, y, -z+1/2'
'x+1/2, y+1/2, z'
'-x+1/2, y+1/2, -z+1/2'
'-x, -y, -z'
'x, -y, z-1/2'
'-x+1/2, -y+1/2, -z'
'x+1/2, -y+1/2, z-1/2'

loop_
_atom_site_label
_atom_site_type_symbol
_atom_site_fract_x
_atom_site_fract_y
_atom_site_fract_z
_atom_site_U_iso_or_equiv
_atom_site_adp_type
_atom_site_occupancy
_atom_site_symmetry_multiplicity
_atom_site_calc_flag
_atom_site_refinement_flags
Ir1 Ir 0.404897(11) 0.19035(2) 0.855682(18) 0.04315(13) Uani 1 1 d .
Ir2 Ir 0.388063(10) 0.53673(2) 0.957572(18) 0.04152(13) Uani 1 1 d .
N1 N 0.3825(2) 0.3270(5) 0.8294(4) 0.0422(19) Uani 1 1 d .
N2 N 0.4285(2) 0.2717(5) 0.9375(3) 0.0412(18) Uani 1 1 d .
N3 N 0.42053(19) 0.4119(5) 0.9782(3) 0.0389(17) Uani 1 1 d .
N4 N 0.3756(2) 0.4685(5) 0.8685(4) 0.0396(18) Uani 1 1 d .
N5 N 0.3610(2) 0.1786(5) 0.8980(4) 0.052(2) Uani 1 1 d .
N6 N 0.1532(2) 0.0496(6) 1.0233(4) 0.054(2) Uani 1 1 d .
S1 S 0.19611(9) 0.3211(2) 0.80133(17) 0.0732(9) Uani 1 1 d .
S2 S 0.40953(16) 0.8969(4) 0.0537(2) 0.1213(18) Uani 1 1 d D
F1 F 0.2272(3) 0.3451(12) 0.7125(6) 0.183(5) Uani 1 1 d U
F2 F 0.2181(4) 0.4636(9) 0.7512(7) 0.193(6) Uani 1 1 d .
F3 F 0.2604(2) 0.3745(8) 0.7983(5) 0.125(3) Uani 1 1 d .
F4 F 0.4365(5) 0.9668(8) 0.1584(7) 0.218(8) Uani 1 1 d D
F5 F 0.4402(7) 1.0382(14) 0.0798(11) 0.321(11) Uani 1 1 d DU
F6 F 0.3944(5) 1.0452(11) 0.1030(8) 0.234(7) Uani 1 1 d DU
O1 O 0.1621(3) 0.3280(8) 0.7594(6) 0.127(4) Uani 1 1 d .
O2 O 0.2089(3) 0.2328(7) 0.8146(7) 0.140(5) Uani 1 1 d .
O3 O 0.1991(4) 0.3737(10) 0.8552(6) 0.148(5) Uani 1 1 d .
O4 O 0.3776(4) 0.8563(14) 0.0766(7) 0.217(9) Uani 1 1 d D
O5 O 0.3886(6) 0.9243(14) -0.0041(8) 0.241(8) Uani 1 1 d U
O6 O 0.4351(4) 0.8387(10) 0.0570(8) 0.175(6) Uani 1 1 d U
C1 C 0.4464(3) 0.2693(6) 0.9989(5) 0.043(2) Uani 1 1 d .
C2 C 0.4663(3) 0.2013(7) 1.0348(5) 0.052(3) Uani 1 1 d .
H2 H 0.4695 0.1431 1.0179 0.062 Uiso 1 1 calc R
C3 C 0.4818(3) 0.2209(9) 1.0976(5) 0.071(3) Uani 1 1 d .
H3 H 0.4957 0.1752 1.1225 0.085 Uiso 1 1 calc R
C4 C 0.4769(3) 0.3066(8) 1.1236(5) 0.063(3) Uani 1 1 d .
H4 H 0.4869 0.3177 1.1658 0.075 Uiso 1 1 calc R
C5 C 0.4572(3) 0.3752(8) 1.0867(5) 0.053(3) Uani 1 1 d .
H5 H 0.4546 0.4335 1.1039 0.064 Uiso 1 1 calc R
C6 C 0.4416(2) 0.3591(6) 1.0254(4) 0.040(2) Uani 1 1 d .
C7 C 0.4145(2) 0.3574(6) 0.9304(4) 0.039(2) Uani 1 1 d .
C8 C 0.3910(3) 0.3848(6) 0.8744(5) 0.042(2) Uani 1 1 d .
C9 C 0.3535(3) 0.4655(6) 0.8096(5) 0.042(2) Uani 1 1 d .
C10 C 0.3318(3) 0.5298(8) 0.7748(5) 0.063(3) Uani 1 1 d .
H10 H 0.3295 0.5892 0.7908 0.075 Uiso 1 1 calc R
C11 C 0.3130(3) 0.5067(9) 0.7154(6) 0.074(4) Uani 1 1 d .
H11 H 0.2980 0.5510 0.6910 0.089 Uiso 1 1 calc R
C12 C 0.3161(3) 0.4192(9) 0.6914(5) 0.068(3) Uani 1 1 d .
H12 H 0.3030 0.4048 0.6511 0.082 Uiso 1 1 calc R
C13 C 0.3380(3) 0.3536(8) 0.7255(5) 0.062(3) Uani 1 1 d .
H13 H 0.3397 0.2942 0.7092 0.075 Uiso 1 1 calc R
C14 C 0.3576(3) 0.3756(7) 0.7841(4) 0.046(2) Uani 1 1 d .
C15 C 0.2737(4) 0.1436(11) 0.9858(7) 0.100(5) Uani 1 1 d .
H15 H 0.2793 0.1213 1.0266 0.121 Uiso 1 1 calc R
C16 C 0.2396(4) 0.1608(14) 0.9596(7) 0.124(7) Uani 1 1 d .
H16 H 0.2341 0.1978 0.9239 0.149 Uiso 1 1 calc R
C17 C 0.3661(3) 0.1492(8) 0.9566(5) 0.058(3) Uani 1 1 d .
H17 H 0.3895 0.1340 0.9790 0.069 Uiso 1 1 calc R
C18 C 0.3384(3) 0.1409(9) 0.9846(6) 0.078(4) Uani 1 1 d .
H18 H 0.3432 0.1230 1.0263 0.093 Uiso 1 1 calc R
C19 C 0.3048(3) 0.1572(8) 0.9546(5) 0.060(3) Uani 1 1 d .
C20 C 0.2989(3) 0.1908(8) 0.8944(6) 0.067(3) Uani 1 1 d .
H20 H 0.2756 0.2068 0.8720 0.080 Uiso 1 1 calc R
C21 C 0.3274(3) 0.1998(7) 0.8685(5) 0.055(3) Uani 1 1 d .
H21 H 0.3232 0.2222 0.8278 0.066 Uiso 1 1 calc R
C22 C 0.1481(3) 0.0898(7) 0.9675(5) 0.056(3) Uani 1 1 d .
H22 H 0.1247 0.0924 0.9418 0.067 Uiso 1 1 calc R
C23 C 0.1753(3) 0.1260(7) 0.9475(6) 0.064(3) Uani 1 1 d .
H23 H 0.1708 0.1531 0.9081 0.076 Uiso 1 1 calc R
C24 C 0.2098(3) 0.1243(8) 0.9841(6) 0.060(3) Uani 1 1 d .
C25 C 0.2145(3) 0.0901(8) 1.0424(5) 0.062(3) Uani 1 1 d .
H25 H 0.2372 0.0934 1.0705 0.074 Uiso 1 1 calc R
C26 C 0.1859(3) 0.0511(7) 1.0597(5) 0.056(3) Uani 1 1 d .
H26 H 0.1898 0.0242 1.0991 0.068 Uiso 1 1 calc R
C27 C 0.4038(4) 0.0444(7) 0.8298(6) 0.067(4) Uani 1 1 d .
C28 C 0.3926(3) 0.0999(7) 0.7771(5) 0.061(3) Uani 1 1 d .
C29 C 0.4235(3) 0.1635(7) 0.7733(5) 0.060(3) Uani 1 1 d .
C30 C 0.4519(3) 0.1440(8) 0.8281(5) 0.059(3) Uani 1 1 d .
C31 C 0.4404(4) 0.0707(8) 0.8622(5) 0.066(3) Uani 1 1 d .
C32 C 0.3817(5) -0.0285(8) 0.8502(7) 0.097(5) Uani 1 1 d .
H32A H 0.3565 -0.0109 0.8384 0.145 Uiso 1 1 calc R
H32B H 0.3891 -0.0352 0.8948 0.145 Uiso 1 1 calc R
H32C H 0.3849 -0.0870 0.8308 0.145 Uiso 1 1 calc R
C33 C 0.3594(4) 0.0865(9) 0.7297(6) 0.086(4) Uani 1 1 d .
H33A H 0.3603 0.0275 0.7092 0.130 Uiso 1 1 calc R
H33B H 0.3566 0.1362 0.6996 0.130 Uiso 1 1 calc R
H33C H 0.3391 0.0870 0.7487 0.130 Uiso 1 1 calc R
C34 C 0.4239(4) 0.2300(8) 0.7246(5) 0.072(4) Uani 1 1 d .
H34A H 0.4404 0.2801 0.7409 0.108 Uiso 1 1 calc R
H34B H 0.3999 0.2549 0.7089 0.108 Uiso 1 1 calc R
H34C H 0.4317 0.1995 0.6913 0.108 Uiso 1 1 calc R
C35 C 0.4885(4) 0.1887(10) 0.8414(9) 0.108(6) Uani 1 1 d .
H35A H 0.5068 0.1414 0.8436 0.162 Uiso 1 1 calc R
H35B H 0.4928 0.2214 0.8806 0.162 Uiso 1 1 calc R
H35C H 0.4896 0.2322 0.8087 0.162 Uiso 1 1 calc R
C36 C 0.4638(4) 0.0244(9) 0.9173(7) 0.099(5) Uani 1 1 d .
H36A H 0.4747 -0.0303 0.9042 0.148 Uiso 1 1 calc R
H36B H 0.4494 0.0064 0.9457 0.148 Uiso 1 1 calc R
H36C H 0.4825 0.0669 0.9378 0.148 Uiso 1 1 calc R
C37 C 0.4289(3) 0.6400(7) 0.9888(5) 0.057(3) Uani 1 1 d .
C38 C 0.4070(3) 0.6703(6) 0.9340(6) 0.052(3) Uani 1 1 d .
C39 C 0.3711(3) 0.6796(7) 0.9404(6) 0.058(3) Uani 1 1 d .
C40 C 0.3714(4) 0.6544(7) 1.0025(6) 0.069(4) Uani 1 1 d .
C41 C 0.4076(4) 0.6299(8) 1.0336(5) 0.069(3) Uani 1 1 d .
C42 C 0.4692(3) 0.6238(9) 1.0018(7) 0.089(4) Uani 1 1 d .
H42A H 0.4770 0.6294 0.9637 0.133 Uiso 1 1 calc R
H42B H 0.4748 0.5621 1.0188 0.133 Uiso 1 1 calc R
H42C H 0.4816 0.6695 1.0313 0.133 Uiso 1 1 calc R
C43 C 0.4178(5) 0.6923(9) 0.8738(6) 0.092(5) Uani 1 1 d .
H43A H 0.4205 0.7588 0.8703 0.138 Uiso 1 1 calc R
H43B H 0.3992 0.6703 0.8390 0.138 Uiso 1 1 calc R
H43C H 0.4403 0.6618 0.8739 0.138 Uiso 1 1 calc R
C44 C 0.3397(4) 0.7224(9) 0.8950(7) 0.088(4) Uani 1 1 d .
H44A H 0.3177 0.6908 0.8975 0.132 Uiso 1 1 calc R
H44B H 0.3431 0.7164 0.8535 0.132 Uiso 1 1 calc R
H44C H 0.3379 0.7875 0.9048 0.132 Uiso 1 1 calc R
C45 C 0.3396(5) 0.6540(10) 1.0311(9) 0.130(8) Uani 1 1 d .
H45A H 0.3410 0.6004 1.0578 0.196 Uiso 1 1 calc R
H45B H 0.3175 0.6511 0.9987 0.196 Uiso 1 1 calc R
H45C H 0.3397 0.7101 1.0551 0.196 Uiso 1 1 calc R
C46 C 0.4220(5) 0.6075(9) 1.1017(6) 0.117(6) Uani 1 1 d .
H46A H 0.4371 0.6580 1.1218 0.175 Uiso 1 1 calc R
H46B H 0.4360 0.5508 1.1060 0.175 Uiso 1 1 calc R
H46C H 0.4020 0.5995 1.1209 0.175 Uiso 1 1 calc R
C47 C 0.2264(4) 0.3768(11) 0.7653(7) 0.088(4) Uani 1 1 d .
C48 C 0.4188(5) 0.9835(11) 0.1044(7) 0.123(6) Uiso 1 1 d D
C49 C 0.5959(6) 0.2248(15) 0.3147(13) 0.186(12) Uani 1 1 d .
H49A H 0.5914 0.2155 0.3557 0.224 Uiso 1 1 calc R
H49B H 0.6174 0.1894 0.3123 0.224 Uiso 1 1 calc R
Cl1 Cl 0.55511(19) 0.1850(5) 0.2514(3) 0.173(3) Uani 1 1 d .
Cl2 Cl 0.60200(19) 0.3418(6) 0.3018(3) 0.181(3) Uani 1 1 d .
C50 C 0.2702(15) 0.951(3) -0.0604(18) 0.47(4) Uiso 1 1 d D
H50A H 0.2711 0.9122 -0.0955 0.698 Uiso 1 1 calc R
H50B H 0.2895 0.9964 -0.0541 0.698 Uiso 1 1 calc R
H50C H 0.2473 0.9829 -0.0684 0.698 Uiso 1 1 calc R
C51 C 0.2747(6) 0.8910(15) -0.0025(10) 0.157(8) Uiso 1 1 d D
H51A H 0.2527 0.8535 -0.0100 0.189 Uiso 1 1 calc R
H51B H 0.2941 0.8477 -0.0046 0.189 Uiso 1 1 calc R
C53 C 0.2605(14) 0.868(4) 0.1578(19) 0.45(3) Uiso 1 1 d D
H53A H 0.2580 0.8095 0.1781 0.673 Uiso 1 1 calc R
H53B H 0.2374 0.8986 0.1462 0.673 Uiso 1 1 calc R
H53C H 0.2776 0.9069 0.1859 0.673 Uiso 1 1 calc R
C52 C 0.2743(7) 0.8486(18) 0.0995(10) 0.185(10) Uiso 1 1 d D
H52A H 0.2967 0.8135 0.1135 0.222 Uiso 1 1 calc R
H52B H 0.2569 0.8058 0.0742 0.222 Uiso 1 1 calc R
O7 O 0.2813(11) 0.915(2) 0.0591(14) 0.46(2) Uiso 1 1 d D

loop_
_atom_site_aniso_label
_atom_site_aniso_U_11
_atom_site_aniso_U_22
_atom_site_aniso_U_33
_atom_site_aniso_U_23
_atom_site_aniso_U_13
_atom_site_aniso_U_12
Ir1 0.0497(3) 0.0332(2) 0.0457(2) -0.00226(16) 0.00985(18) -0.00674(17)
Ir2 0.0413(2) 0.0390(2) 0.0486(2) -0.00181(16) 0.01952(17) -0.00115(16)
N1 0.048(5) 0.024(4) 0.053(5) -0.002(4) 0.010(4) -0.003(3)
N2 0.040(5) 0.043(4) 0.041(5) -0.008(4) 0.011(3) -0.007(4)
N3 0.036(4) 0.034(4) 0.047(5) 0.000(4) 0.011(3) -0.005(3)
N4 0.040(5) 0.029(4) 0.054(5) -0.001(3) 0.018(4) 0.007(3)
N5 0.052(6) 0.049(5) 0.052(5) 0.007(4) 0.008(4) -0.015(4)
N6 0.037(5) 0.058(5) 0.073(6) 0.004(5) 0.025(4) -0.004(4)
S1 0.058(2) 0.078(2) 0.076(2) 0.0224(18) 0.0023(16) -0.0022(16)
S2 0.150(5) 0.134(4) 0.074(3) 0.019(3) 0.016(3) 0.066(4)
F1 0.160(10) 0.291(14) 0.115(8) -0.037(9) 0.068(7) -0.040(10)
F2 0.163(12) 0.153(12) 0.262(17) 0.112(11) 0.052(11) -0.008(9)
F3 0.060(6) 0.186(10) 0.127(8) 0.018(7) 0.019(5) -0.025(6)
F4 0.314(19) 0.111(9) 0.156(12) -0.002(8) -0.086(12) 0.024(10)
F5 0.376(19) 0.264(16) 0.351(18) 0.056(13) 0.142(15) -0.153(14)
F6 0.229(10) 0.224(10) 0.232(10) -0.042(8) 0.025(8) 0.099(8)
O1 0.070(7) 0.164(11) 0.133(10) 0.070(8) -0.003(6) 0.005(7)
O2 0.101(9) 0.072(7) 0.225(14) 0.058(8) -0.004(8) 0.009(6)
O3 0.166(13) 0.187(13) 0.109(10) -0.048(9) 0.064(9) -0.020(10)
O4 0.153(14) 0.36(3) 0.152(14) -0.130(15) 0.055(11) -0.059(15)
O5 0.337(18) 0.216(14) 0.137(12) 0.018(12) -0.007(12) 0.053(14)
O6 0.136(10) 0.133(10) 0.222(13) -0.086(9) -0.021(9) 0.031(8)
C1 0.042(6) 0.042(5) 0.048(6) -0.001(5) 0.014(4) -0.002(4)
C2 0.047(6) 0.038(6) 0.063(7) -0.004(5) -0.002(5) 0.000(5)
C3 0.065(8) 0.082(9) 0.057(8) 0.000(7) -0.004(6) 0.008(7)
C4 0.076(9) 0.064(7) 0.047(7) -0.009(6) 0.012(6) 0.000(6)
C5 0.054(7) 0.061(7) 0.048(6) -0.002(5) 0.019(5) 0.010(5)
C6 0.041(6) 0.044(5) 0.039(5) -0.004(4) 0.018(4) -0.001(4)
C7 0.042(6) 0.035(5) 0.042(5) 0.002(4) 0.014(4) -0.001(4)
C8 0.041(6) 0.030(5) 0.058(6) 0.003(5) 0.018(5) -0.008(4)
C9 0.040(6) 0.042(5) 0.045(6) 0.005(4) 0.012(4) -0.004(4)
C10 0.055(7) 0.067(8) 0.063(8) 0.013(6) 0.009(6) 0.002(6)
C11 0.065(9) 0.075(9) 0.072(9) 0.022(7) -0.005(6) 0.020(7)
C12 0.075(9) 0.076(9) 0.050(7) 0.005(6) 0.008(6) 0.008(7)
C13 0.072(8) 0.058(7) 0.052(7) -0.007(6) 0.005(6) -0.012(6)
C14 0.050(6) 0.046(6) 0.042(6) 0.004(5) 0.011(5) -0.009(5)
C15 0.051(9) 0.130(13) 0.122(12) 0.060(10) 0.022(8) -0.021(8)
C16 0.056(9) 0.219(19) 0.096(11) 0.081(12) 0.016(8) -0.030(11)
C17 0.053(7) 0.066(7) 0.050(7) 0.014(5) 0.005(5) -0.012(6)
C18 0.058(8) 0.105(10) 0.069(8) 0.031(7) 0.014(6) -0.027(7)
C19 0.046(7) 0.080(8) 0.056(7) 0.015(6) 0.013(5) -0.015(6)
C20 0.040(7) 0.071(8) 0.088(9) 0.013(7) 0.011(6) -0.007(5)
C21 0.047(7) 0.054(6) 0.061(7) 0.007(5) 0.008(5) -0.007(5)
C22 0.049(7) 0.066(7) 0.054(7) 0.025(6) 0.017(5) 0.000(5)
C23 0.066(8) 0.057(7) 0.072(8) 0.013(6) 0.024(6) 0.003(6)
C24 0.053(7) 0.057(7) 0.075(8) 0.013(6) 0.024(6) -0.004(5)
C25 0.040(6) 0.071(8) 0.074(8) 0.012(6) 0.014(5) 0.002(5)
C26 0.033(6) 0.072(7) 0.065(7) 0.010(6) 0.013(5) -0.006(5)
C27 0.116(12) 0.036(6) 0.056(7) -0.010(5) 0.035(7) -0.011(6)
C28 0.086(9) 0.046(6) 0.053(7) -0.014(5) 0.019(6) -0.007(6)
C29 0.085(9) 0.048(6) 0.053(7) -0.015(5) 0.029(6) 0.005(6)
C30 0.060(8) 0.059(7) 0.056(7) -0.011(6) 0.008(5) 0.012(6)
C31 0.092(10) 0.054(7) 0.049(7) 0.003(6) 0.015(6) 0.016(7)
C32 0.166(16) 0.035(7) 0.091(11) -0.007(6) 0.036(10) -0.032(8)
C33 0.104(11) 0.059(8) 0.085(10) -0.036(7) 0.000(8) -0.011(7)
C34 0.106(11) 0.063(7) 0.061(8) -0.003(6) 0.046(7) -0.004(7)
C35 0.062(9) 0.096(11) 0.180(17) -0.026(11) 0.059(10) -0.004(8)
C36 0.121(13) 0.075(10) 0.087(11) -0.002(8) -0.003(9) 0.056(9)
C37 0.063(8) 0.047(6) 0.060(7) -0.015(5) 0.012(6) -0.011(5)
C38 0.053(7) 0.032(5) 0.078(8) 0.005(5) 0.029(6) -0.003(5)
C39 0.073(8) 0.035(6) 0.067(8) -0.002(5) 0.018(6) 0.008(5)
C40 0.092(10) 0.039(6) 0.090(9) -0.009(6) 0.051(8) 0.010(6)
C41 0.109(11) 0.048(7) 0.050(7) -0.012(5) 0.016(7) 0.015(7)
C42 0.069(10) 0.060(8) 0.121(12) -0.011(8) -0.010(8) -0.021(7)
C43 0.143(14) 0.067(9) 0.083(10) 0.016(7) 0.060(9) -0.002(8)
C44 0.087(11) 0.067(8) 0.105(12) 0.014(8) 0.011(8) 0.012(8)
C45 0.134(15) 0.086(10) 0.22(2) -0.005(12) 0.135(16) 0.026(10)
C46 0.23(2) 0.063(9) 0.055(9) -0.029(7) 0.022(10) -0.002(10)
C47 0.096(12) 0.089(11) 0.077(10) 0.020(8) 0.017(8) 0.014(9)
C49 0.123(18) 0.151(18) 0.32(4) 0.10(2) 0.13(2) 0.027(15)
Cl1 0.165(6) 0.230(8) 0.127(5) 0.011(4) 0.041(4) -0.023(5)
Cl2 0.169(6) 0.254(8) 0.132(5) -0.011(5) 0.057(4) -0.019(6)

loop_
_atom_type_symbol
_atom_type_description
_atom_type_scat_dispersion_real
_atom_type_scat_dispersion_imag
_atom_type_scat_source
C C 0.0033 0.0016 'International Tables Vol C Tables 4.2.6.8 and 6.1.1.4'
H H 0.0000 0.0000 'International Tables Vol C Tables 4.2.6.8 and 6.1.1.4'
N N 0.0061 0.0033 'International Tables Vol C Tables 4.2.6.8 and 6.1.1.4'
Ir Ir -1.4442 7.9887 'International Tables Vol C Tables 4.2.6.8 and 6.1.1.4'
S S 0.1246 0.1234 'International Tables Vol C Tables 4.2.6.8 and 6.1.1.4'
O O 0.0106 0.0060 'International Tables Vol C Tables 4.2.6.8 and 6.1.1.4'
F F 0.0171 0.0103 'International Tables Vol C Tables 4.2.6.8 and 6.1.1.4'
Cl Cl 0.1484 0.1585 'International Tables Vol C Tables 4.2.6.8 and 6.1.1.4'

loop_
_geom_angle_atom_site_label_1
_geom_angle_atom_site_label_2
_geom_angle_atom_site_label_3
_geom_angle
_geom_angle_site_symmetry_1
_geom_angle_site_symmetry_3
N5 Ir1 C28 105.9(4) . .
N5 Ir1 C30 155.8(4) . .
C28 Ir1 C30 67.0(4) . .
N5 Ir1 C29 145.4(4) . .
C28 Ir1 C29 41.2(4) . .
C30 Ir1 C29 39.4(4) . .
N5 Ir1 N1 83.6(3) . .
C28 Ir1 N1 109.7(4) . .
C30 Ir1 N1 120.6(4) . .
C29 Ir1 N1 97.1(4) . .
N5 Ir1 N2 83.2(3) . .
C28 Ir1 N2 168.3(4) . .
C30 Ir1 N2 101.7(4) . .
C29 Ir1 N2 130.9(4) . .
N1 Ir1 N2 78.1(3) . .
N5 Ir1 C31 117.1(4) . .
C28 Ir1 C31 65.3(5) . .
C30 Ir1 C31 38.7(4) . .
C29 Ir1 C31 65.5(4) . .
N1 Ir1 C31 159.3(4) . .
N2 Ir1 C31 104.2(4) . .
N5 Ir1 C27 94.3(4) . .
C28 Ir1 C27 37.8(4) . .
C30 Ir1 C27 65.6(5) . .
C29 Ir1 C27 65.9(4) . .
N1 Ir1 C27 145.4(4) . .
N2 Ir1 C27 136.1(4) . .
C31 Ir1 C27 39.2(5) . .
N6 Ir2 C40 92.8(4) 7_557 .
N6 Ir2 C37 148.8(4) 7_557 .
C40 Ir2 C37 64.9(5) . .
N6 Ir2 C41 109.9(4) 7_557 .
C40 Ir2 C41 39.1(5) . .
C37 Ir2 C41 39.1(4) . .
N6 Ir2 N4 84.8(3) 7_557 .
C40 Ir2 N4 139.8(4) . .
C37 Ir2 N4 126.4(3) . .
C41 Ir2 N4 164.8(4) . .
N6 Ir2 C39 112.6(4) 7_557 .
C40 Ir2 C39 38.7(4) . .
C37 Ir2 C39 64.0(4) . .
C41 Ir2 C39 65.0(5) . .
N4 Ir2 C39 106.3(4) . .
N6 Ir2 C38 150.9(4) 7_557 .
C40 Ir2 C38 64.3(4) . .
C37 Ir2 C38 37.1(4) . .
C41 Ir2 C38 64.0(4) . .
N4 Ir2 C38 101.2(4) . .
C39 Ir2 C38 38.3(4) . .
N6 Ir2 N3 83.6(3) 7_557 .
C40 Ir2 N3 140.9(4) . .
C37 Ir2 N3 99.9(4) . .
C41 Ir2 N3 106.2(4) . .
N4 Ir2 N3 78.7(3) . .
C39 Ir2 N3 163.1(4) . .
C38 Ir2 N3 125.4(3) . .
C8 N1 C14 103.8(8) . .
C8 N1 Ir1 111.7(7) . .
C14 N1 Ir1 143.6(6) . .
C7 N2 C1 103.3(7) . .
C7 N2 Ir1 109.0(6) . .
C1 N2 Ir1 145.9(7) . .
C7 N3 C6 104.3(7) . .
C7 N3 Ir2 110.4(6) . .
C6 N3 Ir2 144.3(6) . .
C8 N4 C9 102.7(8) . .
C8 N4 Ir2 109.1(6) . .
C9 N4 Ir2 146.7(6) . .
C21 N5 C17 116.6(9) . .
C21 N5 Ir1 122.4(7) . .
C17 N5 Ir1 120.9(7) . .
C26 N6 C22 117.8(9) . .
C26 N6 Ir2 121.8(7) . 7_557
C22 N6 Ir2 119.1(7) . 7_557
O2 S1 O3 111.6(9) . .
O2 S1 O1 115.7(8) . .
O3 S1 O1 113.5(9) . .
O2 S1 C47 106.3(8) . .
O3 S1 C47 102.6(8) . .
O1 S1 C47 105.7(7) . .
O6 S2 O5 119.9(12) . .
O6 S2 O4 112.8(12) . .
O5 S2 O4 95.1(12) . .
O6 S2 C48 114.7(9) . .
O5 S2 C48 113.2(11) . .
O4 S2 C48 96.6(9) . .
C2 C1 N2 132.2(9) . .
C2 C1 C6 120.4(9) . .
N2 C1 C6 107.5(8) . .
C1 C2 C3 118.5(10) . .
C1 C2 H2 120.8 . .
C3 C2 H2 120.8 . .
C4 C3 C2 121.5(11) . .
C4 C3 H3 119.2 . .
C2 C3 H3 119.2 . .
C5 C4 C3 119.5(11) . .
C5 C4 H4 120.2 . .
C3 C4 H4 120.2 . .
C6 C5 C4 120.9(10) . .
C6 C5 H5 119.5 . .
C4 C5 H5 119.5 . .
C5 C6 N3 134.1(9) . .
C5 C6 C1 119.2(9) . .
N3 C6 C1 106.7(8) . .
N3 C7 N2 118.3(8) . .
N3 C7 C8 120.5(8) . .
N2 C7 C8 121.0(8) . .
N1 C8 N4 119.2(9) . .
N1 C8 C7 119.8(8) . .
N4 C8 C7 120.8(9) . .
C10 C9 N4 132.3(9) . .
C10 C9 C14 120.0(10) . .
N4 C9 C14 107.7(8) . .
C9 C10 C11 119.1(11) . .
C9 C10 H10 120.4 . .
C11 C10 H10 120.4 . .
C12 C11 C10 121.0(11) . .
C12 C11 H11 119.5 . .
C10 C11 H11 119.5 . .
C13 C12 C11 120.8(11) . .
C13 C12 H12 119.6 . .
C11 C12 H12 119.6 . .
C12 C13 C14 119.4(11) . .
C12 C13 H13 120.3 . .
C14 C13 H13 120.3 . .
C13 C14 N1 133.7(10) . .
C13 C14 C9 119.7(10) . .
N1 C14 C9 106.6(8) . .
C16 C15 C19 124.9(13) . .
C16 C15 H15 117.6 . .
C19 C15 H15 117.6 . .
C15 C16 C24 122.8(13) . .
C15 C16 H16 118.6 . .
C24 C16 H16 118.6 . .
N5 C17 C18 121.9(11) . .
N5 C17 H17 119.1 . .
C18 C17 H17 119.1 . .
C19 C18 C17 121.7(11) . .
C19 C18 H18 119.1 . .
C17 C18 H18 119.1 . .
C18 C19 C20 117.4(10) . .
C18 C19 C15 121.2(11) . .
C20 C19 C15 121.4(11) . .
C21 C20 C19 119.0(11) . .
C21 C20 H20 120.5 . .
C19 C20 H20 120.5 . .
N5 C21 C20 123.2(11) . .
N5 C21 H21 118.4 . .
C20 C21 H21 118.4 . .
C23 C22 N6 121.8(11) . .
C23 C22 H22 119.1 . .
N6 C22 H22 119.1 . .
C22 C23 C24 120.8(11) . .
C22 C23 H23 119.6 . .
C24 C23 H23 119.6 . .
C25 C24 C23 117.3(10) . .
C25 C24 C16 123.0(12) . .
C23 C24 C16 119.6(11) . .
C24 C25 C26 119.2(11) . .
C24 C25 H25 120.4 . .
C26 C25 H25 120.4 . .
N6 C26 C25 122.8(11) . .
N6 C26 H26 118.6 . .
C25 C26 H26 118.6 . .
C28 C27 C31 109.1(10) . .
C28 C27 C32 125.4(13) . .
C31 C27 C32 125.5(12) . .
C28 C27 Ir1 69.7(6) . .
C31 C27 Ir1 70.4(6) . .
C32 C27 Ir1 125.2(9) . .
C27 C28 C33 124.7(12) . .
C27 C28 C29 108.0(11) . .
C33 C28 C29 126.6(11) . .
C27 C28 Ir1 72.5(6) . .
C33 C28 Ir1 130.8(9) . .
C29 C28 Ir1 70.0(5) . .
C30 C29 C34 128.0(12) . .
C30 C29 C28 105.8(10) . .
C34 C29 C28 126.2(11) . .
C30 C29 Ir1 69.8(6) . .
C34 C29 Ir1 125.7(7) . .
C28 C29 Ir1 68.8(5) . .
C31 C30 C29 108.9(11) . .
C31 C30 C35 127.1(12) . .
C29 C30 C35 123.7(12) . .
C31 C30 Ir1 71.8(7) . .
C29 C30 Ir1 70.8(6) . .
C35 C30 Ir1 128.0(8) . .
C30 C31 C27 108.2(10) . .
C30 C31 C36 124.4(13) . .
C27 C31 C36 127.1(12) . .
C30 C31 Ir1 69.5(6) . .
C27 C31 Ir1 70.5(6) . .
C36 C31 Ir1 130.6(8) . .
C27 C32 H32A 109.5 . .
C27 C32 H32B 109.5 . .
H32A C32 H32B 109.5 . .
C27 C32 H32C 109.5 . .
H32A C32 H32C 109.5 . .
H32B C32 H32C 109.5 . .
C28 C33 H33A 109.5 . .
C28 C33 H33B 109.5 . .
H33A C33 H33B 109.5 . .
C28 C33 H33C 109.5 . .
H33A C33 H33C 109.5 . .
H33B C33 H33C 109.5 . .
C29 C34 H34A 109.5 . .
C29 C34 H34B 109.5 . .
H34A C34 H34B 109.5 . .
C29 C34 H34C 109.5 . .
H34A C34 H34C 109.5 . .
H34B C34 H34C 109.5 . .
C30 C35 H35A 109.5 . .
C30 C35 H35B 109.5 . .
H35A C35 H35B 109.5 . .
C30 C35 H35C 109.5 . .
H35A C35 H35C 109.5 . .
H35B C35 H35C 109.5 . .
C31 C36 H36A 109.5 . .
C31 C36 H36B 109.5 . .
H36A C36 H36B 109.5 . .
C31 C36 H36C 109.5 . .
H36A C36 H36C 109.5 . .
H36B C36 H36C 109.5 . .
C38 C37 C41 108.8(11) . .
C38 C37 C42 126.3(11) . .
C41 C37 C42 124.8(12) . .
C38 C37 Ir2 72.1(6) . .
C41 C37 Ir2 70.5(6) . .
C42 C37 Ir2 125.6(8) . .
C37 C38 C39 109.7(10) . .
C37 C38 C43 127.6(11) . .
C39 C38 C43 122.7(12) . .
C37 C38 Ir2 70.7(6) . .
C39 C38 Ir2 70.8(5) . .
C43 C38 Ir2 125.1(8) . .
C38 C39 C40 107.1(10) . .
C38 C39 C44 127.4(11) . .
C40 C39 C44 124.8(11) . .
C38 C39 Ir2 70.9(5) . .
C40 C39 Ir2 69.9(6) . .
C44 C39 Ir2 131.7(9) . .
C39 C40 C41 107.9(10) . .
C39 C40 C45 126.5(14) . .
C41 C40 C45 125.6(13) . .
C39 C40 Ir2 71.4(6) . .
C41 C40 Ir2 70.6(6) . .
C45 C40 Ir2 123.9(9) . .
C40 C41 C37 106.5(10) . .
C40 C41 C46 127.3(12) . .
C37 C41 C46 125.9(13) . .
C40 C41 Ir2 70.3(7) . .
C37 C41 Ir2 70.4(6) . .
C46 C41 Ir2 128.9(8) . .
C37 C42 H42A 109.5 . .
C37 C42 H42B 109.5 . .
H42A C42 H42B 109.5 . .
C37 C42 H42C 109.5 . .
H42A C42 H42C 109.5 . .
H42B C42 H42C 109.5 . .
C38 C43 H43A 109.5 . .
C38 C43 H43B 109.5 . .
H43A C43 H43B 109.5 . .
C38 C43 H43C 109.5 . .
H43A C43 H43C 109.5 . .
H43B C43 H43C 109.5 . .
C39 C44 H44A 109.5 . .
C39 C44 H44B 109.5 . .
H44A C44 H44B 109.5 . .
C39 C44 H44C 109.5 . .
H44A C44 H44C 109.5 . .
H44B C44 H44C 109.5 . .
C40 C45 H45A 109.5 . .
C40 C45 H45B 109.5 . .
H45A C45 H45B 109.5 . .
C40 C45 H45C 109.5 . .
H45A C45 H45C 109.5 . .
H45B C45 H45C 109.5 . .
C41 C46 H46A 109.5 . .
C41 C46 H46B 109.5 . .
H46A C46 H46B 109.5 . .
C41 C46 H46C 109.5 . .
H46A C46 H46C 109.5 . .
H46B C46 H46C 109.5 . .
F1 C47 F2 100.3(14) . .
F1 C47 F3 105.3(14) . .
F2 C47 F3 107.7(15) . .
F1 C47 S1 115.2(13) . .
F2 C47 S1 113.5(12) . .
F3 C47 S1 113.7(10) . .
F4 C48 F6 112.2(16) . .
F4 C48 F5 105.1(19) . .
F6 C48 F5 95.6(18) . .
F4 C48 S2 119.0(13) . .
F6 C48 S2 118.0(14) . .
F5 C48 S2 102.3(14) . .
Cl2 C49 Cl1 106.6(13) . .
Cl2 C49 H49A 110.4 . .
Cl1 C49 H49A 110.4 . .
Cl2 C49 H49B 110.4 . .
Cl1 C49 H49B 110.4 . .
H49A C49 H49B 108.6 . .
C51 C50 H50A 109.5 . .
C51 C50 H50B 109.5 . .
H50A C50 H50B 109.5 . .
C51 C50 H50C 109.5 . .
H50A C50 H50C 109.5 . .
H50B C50 H50C 109.5 . .
O7 C51 C50 131(3) . .
O7 C51 H51A 104.6 . .
C50 C51 H51A 104.6 . .
O7 C51 H51B 104.6 . .
C50 C51 H51B 104.6 . .
H51A C51 H51B 105.7 . .
C52 C53 H53A 109.5 . .
C52 C53 H53B 109.5 . .
H53A C53 H53B 109.5 . .
C52 C53 H53C 109.5 . .
H53A C53 H53C 109.5 . .
H53B C53 H53C 109.5 . .
O7 C52 C53 126(3) . .
O7 C52 H52A 105.9 . .
C53 C52 H52A 105.9 . .
O7 C52 H52B 105.9 . .
C53 C52 H52B 105.9 . .
H52A C52 H52B 106.2 . .
C51 O7 C52 117(2) . .

loop_
_geom_bond_atom_site_label_1
_geom_bond_atom_site_label_2
_geom_bond_distance
_geom_bond_site_symmetry_2
Ir1 N5 2.125(8) .
Ir1 C28 2.143(10) .
Ir1 C30 2.147(11) .
Ir1 C29 2.161(10) .
Ir1 N1 2.172(7) .
Ir1 N2 2.174(7) .
Ir1 C31 2.179(11) .
Ir1 C27 2.180(10) .
Ir2 N6 2.135(8) 7_557
Ir2 C40 2.146(10) .
Ir2 C37 2.149(11) .
Ir2 C41 2.151(11) .
Ir2 N4 2.164(8) .
Ir2 C39 2.166(10) .
Ir2 C38 2.167(9) .
Ir2 N3 2.174(7) .
N1 C8 1.284(12) .
N1 C14 1.399(12) .
N2 C7 1.342(11) .
N2 C1 1.376(12) .
N3 C7 1.298(11) .
N3 C6 1.389(12) .
N4 C8 1.335(11) .
N4 C9 1.381(12) .
N5 C21 1.332(13) .
N5 C17 1.344(12) .
N6 C26 1.318(13) .
N6 C22 1.345(12) .
N6 Ir2 2.135(8) 7_557
S1 O2 1.371(10) .
S1 O3 1.401(11) .
S1 O1 1.411(10) .
S1 C47 1.757(16) .
S2 O6 1.280(13) .
S2 O5 1.399(17) .
S2 O4 1.550(13) .
S2 C48 1.664(14) .
F1 C47 1.271(17) .
F2 C47 1.310(17) .
F3 C47 1.332(17) .
F4 C48 1.255(15) .
F5 C48 1.346(15) .
F6 C48 1.285(15) .
C1 C2 1.373(13) .
C1 C6 1.455(12) .
C2 C3 1.411(15) .
C2 H2 0.9400 .
C3 C4 1.397(15) .
C3 H3 0.9400 .
C4 C5 1.387(15) .
C4 H4 0.9400 .
C5 C6 1.373(13) .
C5 H5 0.9400 .
C7 C8 1.408(13) .
C9 C10 1.358(14) .
C9 C14 1.440(13) .
C10 C11 1.388(17) .
C10 H10 0.9400 .
C11 C12 1.386(17) .
C11 H11 0.9400 .
C12 C13 1.368(16) .
C12 H12 0.9400 .
C13 C14 1.377(14) .
C13 H13 0.9400 .
C15 C16 1.318(18) .
C15 C19 1.530(15) .
C15 H15 0.9400 .
C16 C24 1.477(15) .
C16 H16 0.9400 .
C17 C18 1.361(15) .
C17 H17 0.9400 .
C18 C19 1.319(16) .
C18 H18 0.9400 .
C19 C20 1.394(15) .
C20 C21 1.359(14) .
C20 H20 0.9400 .
C21 H21 0.9400 .
C22 C23 1.335(14) .
C22 H22 0.9400 .
C23 C24 1.375(16) .
C23 H23 0.9400 .
C24 C25 1.363(15) .
C25 C26 1.367(13) .
C25 H25 0.9400 .
C26 H26 0.9400 .
C27 C28 1.401(16) .
C27 C31 1.462(18) .
C27 C32 1.490(16) .
C28 C33 1.459(17) .
C28 C29 1.515(16) .
C29 C30 1.453(16) .
C29 C34 1.453(15) .
C30 C31 1.433(16) .
C30 C35 1.507(17) .
C31 C36 1.494(17) .
C32 H32A 0.9700 .
C32 H32B 0.9700 .
C32 H32C 0.9700 .
C33 H33A 0.9700 .
C33 H33B 0.9700 .
C33 H33C 0.9700 .
C34 H34A 0.9700 .
C34 H34B 0.9700 .
C34 H34C 0.9700 .
C35 H35A 0.9700 .
C35 H35B 0.9700 .
C35 H35C 0.9700 .
C36 H36A 0.9700 .
C36 H36B 0.9700 .
C36 H36C 0.9700 .
C37 C38 1.375(15) .
C37 C41 1.440(16) .
C37 C42 1.521(16) .
C38 C39 1.422(15) .
C38 C43 1.532(15) .
C39 C40 1.430(16) .
C39 C44 1.507(17) .
C40 C41 1.438(18) .
C40 C45 1.504(16) .
C41 C46 1.521(17) .
C42 H42A 0.9700 .
C42 H42B 0.9700 .
C42 H42C 0.9700 .
C43 H43A 0.9700 .
C43 H43B 0.9700 .
C43 H43C 0.9700 .
C44 H44A 0.9700 .
C44 H44B 0.9700 .
C44 H44C 0.9700 .
C45 H45A 0.9700 .
C45 H45B 0.9700 .
C45 H45C 0.9700 .
C46 H46A 0.9700 .
C46 H46B 0.9700 .
C46 H46C 0.9700 .
C49 Cl2 1.74(2) .
C49 Cl1 1.92(3) .
C49 H49A 0.9800 .
C49 H49B 0.9800 .
C50 C51 1.530(19) .
C50 H50A 0.9700 .
C50 H50B 0.9700 .
C50 H50C 0.9700 .
C51 O7 1.382(19) .
C51 H51A 0.9800 .
C51 H51B 0.9800 .
C53 C52 1.543(19) .
C53 H53A 0.9700 .
C53 H53B 0.9700 .
C53 H53C 0.9700 .
C52 O7 1.387(19) .
C52 H52A 0.9800 .
C52 H52B 0.9800 .

loop_
_platon_squeeze_void_nr
_platon_squeeze_void_average_x
_platon_squeeze_void_average_y
_platon_squeeze_void_average_z
_platon_squeeze_void_volume
_platon_squeeze_void_count_electrons
1 0.000 0.026 0.250 187.1 18.1
2 0.000 -0.027 0.750 187.1 15.5
3 0.500 0.009 0.250 29.1 0.7
4 0.500 -0.009 0.750 29.2 0.9
5 0.307 0.014 0.370 6.8 -0.2
6 0.693 0.014 0.130 6.8 -0.1
7 0.500 0.473 0.750 187.1 15.5
8 0.500 0.526 0.250 187.1 18.1
9 0.000 0.509 0.250 29.1 0.7
10 0.000 0.491 0.750 29.2 0.9
11 0.193 0.486 0.630 6.8 -0.1
12 0.807 0.486 0.870 6.8 -0.5
13 0.193 0.514 0.130 6.8 -0.1
14 0.807 0.514 0.370 6.8 -0.2
15 0.307 0.986 0.870 6.8 -0.5
16 0.693 0.986 0.630 6.8 -0.1
